data_7702488
loop_
_publ_author_name
'Arnold, Phillip J.'
'Davies, Sian C.'
'Dilworth, Jonathan R.'
'Durrant, Marcus C.'
'Griffiths, D. Vaughan'
'Hughes, David L.'
'Richards, Raymond L.'
'Sharpe, Philip C.'

_publ_section_title
;
 Copper complexes of the functionalised tripodal ligand
 tris(2-pyridyl)methylamine and its derivatives&#x200A;&#x2020;
;
_journal_issue 5
_journal_name_full 'Journal of the Chemical Society, Dalton Transactions'
_journal_page_first 736
_journal_paper_doi 10.1039/b008476j
_journal_year 2001
_chemical_formula_moiety 'C16 H16 Cu N4 O5 S, 3(H2 O)'
_chemical_formula_structural '[Cu(SO4)(tpm)(H2O)].3H2O'
_chemical_formula_sum 'C16 H22 Cu N4 O8 S'
_chemical_formula_weight 493.98
_chemical_name_common 'Complex 1'
_space_group_IT_number 33
_space_group_name_Hall 'P 2c -2n'
_space_group_name_H-M_alt 'P n a 21'
_symmetry_cell_setting orthorhombic
_symmetry_space_group_name_H-M 'P n a 21'
_atom_sites_solution_hydrogens geom
_atom_sites_solution_primary direct
_atom_sites_solution_secondary difmap
_audit_creation_method SHELXL
_cell_angle_alpha 90.00
_cell_angle_beta 90.00
_cell_angle_gamma 90.00
_cell_formula_units_Z 4
_cell_length_a 13.729(3)
_cell_length_b 8.0736(9)
_cell_length_c 17.869(2)
_cell_measurement_reflns_used 25
_cell_measurement_temperature 293(2)
_cell_measurement_theta_max 11
_cell_measurement_theta_min 10
_cell_volume 1980.6(5)
_computing_cell_refinement 'CAD4/EXPRESS (Enraf-Nonius, 1992)'
_computing_data_collection 'CAD4/EXPRESS (Enraf-Nonius, 1992)'
_computing_data_reduction 'CAD4 (Hursthouse, 1976)'
_computing_molecular_graphics 'ORTEP (Johnson, 1971)'
_computing_publication_material 'SHELXL-93 (Sheldrick, 1993)'
_computing_structure_refinement 'SHELXL-93 (Sheldrick, 1993)'
_computing_structure_solution 'SHELXS-86 (Sheldrick, 1990)'
_diffrn_ambient_temperature 293(2)
_diffrn_measurement_device 'Enraf-Nonius CAD4 diffractometer'
_diffrn_measurement_method 'scintillation counter; \w/\q scans'
_diffrn_radiation_monochromator graphite
_diffrn_radiation_source 'fine-focus sealed tube'
_diffrn_radiation_type Mo-K\a
_diffrn_radiation_wavelength 0.71069
_diffrn_reflns_av_R_equivalents 0.019
_diffrn_reflns_av_sigmaI/netI 0.0436
_diffrn_reflns_limit_h_max 18
_diffrn_reflns_limit_h_min -1
_diffrn_reflns_limit_k_max 10
_diffrn_reflns_limit_k_min -1
_diffrn_reflns_limit_l_max 23
_diffrn_reflns_limit_l_min -1
_diffrn_reflns_number 2858
_diffrn_reflns_theta_max 27.97
_diffrn_reflns_theta_min 2.28
_diffrn_standards_decay_% 0
_diffrn_standards_interval_time '10000 s'
_diffrn_standards_number 3
_exptl_absorpt_coefficient_mu 1.262
_exptl_absorpt_correction_T_max 0.235
_exptl_absorpt_correction_T_min 0.125
_exptl_absorpt_correction_type 'semi-empirical psi-scans'
_exptl_crystal_colour turquoise
_exptl_crystal_density_diffrn 1.657
_exptl_crystal_description 'thick plates'
_exptl_crystal_F_000 1020
_exptl_crystal_size_max 0.48
_exptl_crystal_size_mid 0.21
_exptl_crystal_size_min 0.14
_refine_diff_density_max 0.850
_refine_diff_density_min -1.000
_refine_diff_density_rms 0.112
_refine_ls_abs_structure_details 'Flack H D (1983), Acta Cryst. A39, 876-881'
_refine_ls_abs_structure_Flack 0.04(3)
_refine_ls_extinction_method none
_refine_ls_goodness_of_fit_all 1.077
_refine_ls_goodness_of_fit_obs 1.128
_refine_ls_hydrogen_treatment
;
 Hydrogen atoms on the pyridyl rings were included in idealised positions;
 the two amino hydrogens were located in a difference map and refined with
 geometrical constraints.  The isotropic factors of all hydrogen atoms were
 allowed to refine freely. 
;
_refine_ls_matrix_type full
_refine_ls_number_parameters 336
_refine_ls_number_reflns 2457
_refine_ls_number_restraints 6
_refine_ls_restrained_S_all 1.075
_refine_ls_restrained_S_obs 1.126
_refine_ls_R_factor_all 0.0648
_refine_ls_R_factor_obs 0.0537
_refine_ls_shift/esd_max 0.000
_refine_ls_shift/esd_mean 0.000
_refine_ls_structure_factor_coef Fsqd
_refine_ls_weighting_details 'w=1/[\s^2^(Fo^2^)+(0.0909P)^2^] where P=(Fo^2^+2Fc^2^)/3'
_refine_ls_weighting_scheme calc
_refine_ls_wR_factor_all 0.1389
_refine_ls_wR_factor_obs 0.1279
_reflns_number_observed 1963
_reflns_number_total 2457
_reflns_observed_criterion I>2sigma(I)
_cod_data_source_file b008476j.txt
_cod_data_source_block marcus11
_cod_depositor_comments
;
The following automatic conversions were performed:

data item '_refine_ls_weighting_scheme' value 'calc
w=1/[\s^2^(Fo^2^)+(0.0909P)^2^] where P=(Fo^2^+2Fc^2^)/3' was changed
to 'calc'. A new data item '_refine_ls_weighting_details' was created
with the value set to 'w=1/[\s^2^(Fo^2^)+(0.0909P)^2^] where
P=(Fo^2^+2Fc^2^)/3'.

Automatic conversion script
Id: cif_fix_values 6909 2019-04-08 15:41:33Z antanas 
;
_cod_original_cell_volume 1980.7(5)
_cod_original_sg_symbol_H-M 'P n a 21 (no. 33)'
_cod_database_code 7702488

loop_
_symmetry_equiv_pos_as_xyz
'x, y, z'
'-x, -y, z+1/2'
'-x+1/2, y+1/2, z+1/2'
'x+1/2, -y+1/2, z'

loop_
_atom_site_aniso_label
_atom_site_aniso_U_11
_atom_site_aniso_U_22
_atom_site_aniso_U_33
_atom_site_aniso_U_23
_atom_site_aniso_U_13
_atom_site_aniso_U_12
Cu 0.0434(4) 0.0289(3) 0.0269(3) -0.0015(5) -0.0033(3) 0.0009(3)
N11 0.043(3) 0.038(3) 0.033(2) 0.000(2) 0.000(2) 0.003(2)
C12 0.038(3) 0.018(2) 0.035(3) -0.003(2) 0.001(2) -0.005(2)
C13 0.042(3) 0.042(3) 0.040(3) 0.001(2) 0.004(2) -0.003(3)
C14 0.037(3) 0.044(4) 0.066(4) -0.014(3) 0.013(3) 0.009(3)
C15 0.037(3) 0.043(4) 0.064(4) 0.008(3) 0.004(3) 0.004(3)
C16 0.039(3) 0.044(3) 0.047(3) 0.004(3) -0.009(3) 0.006(3)
N21 0.039(2) 0.025(2) 0.026(2) -0.001(2) 0.001(2) 0.004(2)
C22 0.034(3) 0.028(2) 0.033(3) -0.004(2) 0.000(2) 0.009(2)
C23 0.039(3) 0.039(3) 0.041(3) -0.010(2) 0.000(2) 0.000(2)
C24 0.035(3) 0.052(4) 0.065(4) -0.012(3) 0.004(3) -0.010(3)
C25 0.042(3) 0.050(4) 0.056(4) 0.003(3) 0.007(3) -0.005(3)
C26 0.039(3) 0.042(3) 0.042(3) 0.002(2) 0.007(2) 0.000(3)
N31 0.038(2) 0.023(2) 0.040(3) -0.008(2) -0.004(2) 0.000(2)
C32 0.029(2) 0.023(2) 0.036(3) 0.001(2) 0.000(2) 0.001(2)
C33 0.048(3) 0.032(3) 0.054(4) 0.013(3) 0.006(3) 0.003(2)
C34 0.045(4) 0.022(3) 0.091(6) 0.016(3) 0.004(3) 0.002(2)
C35 0.048(4) 0.022(3) 0.082(6) -0.006(3) 0.001(3) -0.003(3)
C36 0.046(4) 0.025(3) 0.062(4) -0.014(3) 0.003(3) 0.001(2)
C1 0.040(3) 0.026(3) 0.028(3) -0.001(2) -0.003(2) -0.001(2)
N1 0.048(3) 0.044(3) 0.029(2) 0.004(2) -0.004(2) 0.003(2)
O41 0.059(3) 0.073(3) 0.038(2) -0.013(2) -0.002(2) -0.023(3)
S4A 0.052(2) 0.042(2) 0.0325(13) -0.009(2) -0.0033(11) -0.004(2)
O42A 0.165(12) 0.074(7) 0.085(7) -0.034(6) 0.032(7) -0.071(7)
O43A 0.129(14) 0.119(14) 0.085(9) 0.026(9) -0.031(10) 0.035(11)
O44A 0.078(12) 0.073(9) 0.056(10) -0.046(7) 0.012(7) -0.032(8)
S4B 0.050(3) 0.087(7) 0.033(3) -0.022(4) 0.000(2) -0.013(5)
O42B 0.062(9) 0.085(15) 0.048(9) -0.011(9) -0.005(7) -0.044(10)
O43B 0.080(11) 0.081(12) 0.050(9) 0.005(8) -0.018(8) 0.017(10)
O44B 0.065(13) 0.139(41) 0.050(12) -0.070(21) 0.024(9) -0.063(22)
O5 0.066(3) 0.064(4) 0.047(3) 0.018(3) -0.006(2) 0.000(2)
O6 0.152(8) 0.136(7) 0.078(5) 0.001(5) -0.014(5) -0.087(6)
O7A 0.060(7) 0.247(28) 0.145(16) 0.164(20) 0.003(7) 0.018(11)
O8A 0.123(11) 0.114(11) 0.175(15) 0.075(10) 0.051(10) 0.048(9)

loop_
_atom_site_label
_atom_site_type_symbol
_atom_site_fract_x
_atom_site_fract_y
_atom_site_fract_z
_atom_site_U_iso_or_equiv
_atom_site_thermal_displace_type
_atom_site_occupancy
_atom_site_calc_flag
_atom_site_refinement_flags
_atom_site_disorder_group
Cu Cu 0.24595(5) 0.26588(7) 0.23351(9) 0.0331(2) Uani 1 d . .
N11 N 0.1459(4) 0.3625(6) 0.3185(3) 0.0378(11) Uani 1 d . .
C12 C 0.1706(4) 0.3525(6) 0.3896(3) 0.0304(10) Uani 1 d . .
C13 C 0.1166(5) 0.4261(8) 0.4458(3) 0.0413(13) Uani 1 d . .
H13 H 0.1344(5) 0.4156(8) 0.4957(3) 0.052(20) Uiso 1 calc R .
C14 C 0.0341(5) 0.5169(9) 0.4248(4) 0.049(2) Uani 1 d . .
H14 H -0.0031(5) 0.5701(9) 0.4611(4) 0.043(18) Uiso 1 calc R .
C15 C 0.0083(4) 0.5274(9) 0.3518(5) 0.048(2) Uani 1 d . .
H15 H -0.0461(4) 0.5875(9) 0.3370(5) 0.078(28) Uiso 1 calc R .
C16 C 0.0660(4) 0.4454(8) 0.3001(4) 0.0430(14) Uani 1 d . .
H16 H 0.0478(4) 0.4487(8) 0.2500(4) 0.058(22) Uiso 1 calc R .
N21 N 0.3559(3) 0.3579(5) 0.2958(3) 0.0302(9) Uani 1 d . .
C22 C 0.3533(4) 0.3483(7) 0.3707(3) 0.0316(11) Uani 1 d . .
C23 C 0.4245(4) 0.4214(8) 0.4132(4) 0.0396(13) Uani 1 d . .
H23 H 0.4232(4) 0.4116(8) 0.4650(4) 0.116(41) Uiso 1 calc R .
C24 C 0.4976(4) 0.5092(10) 0.3790(5) 0.050(2) Uani 1 d . .
H24 H 0.5442(4) 0.5634(10) 0.4077(5) 0.107(36) Uiso 1 calc R .
C25 C 0.5020(4) 0.5169(10) 0.3023(5) 0.049(2) Uani 1 d . .
H25 H 0.5519(4) 0.5732(10) 0.2779(5) 0.092(33) Uiso 1 calc R .
C26 C 0.4297(4) 0.4379(8) 0.2632(4) 0.0411(14) Uani 1 d . .
H26 H 0.4322(4) 0.4401(8) 0.2112(4) 0.027(15) Uiso 1 calc R .
N31 N 0.2561(3) 0.0636(6) 0.2995(3) 0.0334(10) Uani 1 d . .
C32 C 0.2607(4) 0.0796(7) 0.3744(3) 0.0294(10) Uani 1 d . .
C33 C 0.2636(4) -0.0601(8) 0.4206(4) 0.0446(15) Uani 1 d . .
H33 H 0.2663(4) -0.0482(8) 0.4723(4) 0.070(27) Uiso 1 calc R .
C34 C 0.2623(5) -0.2149(8) 0.3890(6) 0.053(2) Uani 1 d . .
H34 H 0.2652(5) -0.3088(8) 0.4190(6) 0.055(22) Uiso 1 calc R .
C35 C 0.2568(5) -0.2300(8) 0.3121(6) 0.051(2) Uani 1 d . .
H35 H 0.2550(5) -0.3339(8) 0.2897(6) 0.074(31) Uiso 1 calc R .
C36 C 0.2539(4) -0.0887(8) 0.2694(5) 0.0443(15) Uani 1 d . .
H36 H 0.2504(4) -0.0989(8) 0.2177(5) 0.106(49) Uiso 1 calc R .
C1 C 0.2675(4) 0.2566(7) 0.4067(3) 0.0311(11) Uani 1 d D .
N1 N 0.2787(4) 0.2435(7) 0.4878(3) 0.0402(11) Uani 1 d D .
H1A H 0.2703(40) 0.3466(26) 0.5080(10) 0.080(31) Uiso 1 d D .
H1B H 0.3419(15) 0.2143(62) 0.4976(10) 0.033(16) Uiso 1 d D .
O41 O 0.1403(4) 0.1684(7) 0.1763(3) 0.0564(13) Uani 1 d . .
S4A S 0.1193(3) 0.1082(6) 0.1000(2) 0.0423(9) Uani 0.648(12) d P 1
O42A O 0.0716(11) -0.0515(14) 0.1038(7) 0.108(5) Uani 0.648(12) d P 1
O43A O 0.0510(14) 0.2258(21) 0.0660(8) 0.111(6) Uani 0.648(12) d P 1
O44A O 0.2011(23) 0.0922(32) 0.0511(16) 0.069(5) Uani 0.648(12) d P 1
S4B S 0.1203(6) 0.1881(20) 0.0931(5) 0.057(3) Uani 0.352(12) d P 2
O42B O 0.0258(13) 0.1245(28) 0.0762(10) 0.065(6) Uani 0.352(12) d P 2
O43B O 0.1148(13) 0.3707(24) 0.0755(9) 0.070(6) Uani 0.352(12) d P 2
O44B O 0.2088(41) 0.1367(68) 0.0581(30) 0.084(15) Uani 0.352(12) d P 2
O5 O 0.2408(3) 0.4743(8) 0.1713(3) 0.0590(14) Uani 1 d . .
O6 O 0.3745(7) 0.1511(12) 0.1351(5) 0.122(3) Uani 1 d . .
O7A O 0.3758(14) 0.5765(36) 0.0782(13) 0.150(13) Uani 0.648(12) d P .
O7B O 0.3716(38) 0.6200(61) 0.0845(27) 0.115(13) Uiso 0.352(12) d P .
O8A O 0.4286(11) 0.0983(17) 0.6079(10) 0.137(7) Uani 0.648(12) d P .
O8B O 0.5402(26) 0.1542(41) 0.6529(18) 0.146(12) Uiso 0.352(12) d P .

loop_
_atom_type_symbol
_atom_type_description
_atom_type_scat_dispersion_real
_atom_type_scat_dispersion_imag
_atom_type_scat_source
C C 0.0033 0.0016 'International Tables Vol C Tables 4.2.6.8 and 6.1.1.4'
H H 0.0000 0.0000 'International Tables Vol C Tables 4.2.6.8 and 6.1.1.4'
Cu Cu 0.3201 1.2651 'International Tables Vol C Tables 4.2.6.8 and 6.1.1.4'
N N 0.0061 0.0033 'International Tables Vol C Tables 4.2.6.8 and 6.1.1.4'
O O 0.0106 0.0060 'International Tables Vol C Tables 4.2.6.8 and 6.1.1.4'
S S 0.1246 0.1234 'International Tables Vol C Tables 4.2.6.8 and 6.1.1.4'

loop_
_geom_angle_atom_site_label_1
_geom_angle_atom_site_label_2
_geom_angle_atom_site_label_3
_geom_angle
O41 Cu N21 177.4(2)
O41 Cu O5 91.3(2)
N21 Cu O5 91.3(2)
O41 Cu N31 91.8(2)
N21 Cu N31 85.6(2)
O5 Cu N31 176.9(2)
O41 Cu N11 92.3(2)
N21 Cu N11 87.4(2)
O5 Cu N11 93.6(2)
N31 Cu N11 85.8(2)
C12 N11 C16 118.9(5)
C12 N11 Cu 119.0(4)
C16 N11 Cu 121.7(4)
N11 C12 C13 122.3(5)
N11 C12 C1 115.9(5)
C13 C12 C1 121.8(5)
C12 C13 C14 117.8(6)
C12 C13 H13 121.1(3)
C14 C13 H13 121.1(4)
C15 C14 C13 120.1(6)
C15 C14 H14 120.0(4)
C13 C14 H14 120.0(4)
C14 C15 C16 117.6(6)
C14 C15 H15 121.2(4)
C16 C15 H15 121.2(4)
N11 C16 C15 123.2(6)
N11 C16 H16 118.4(3)
C15 C16 H16 118.4(4)
C26 N21 C22 118.9(5)
C26 N21 Cu 120.4(4)
C22 N21 Cu 120.7(4)
N21 C22 C23 120.6(5)
N21 C22 C1 117.8(5)
C23 C22 C1 121.5(5)
C22 C23 C24 119.8(6)
C22 C23 H23 120.1(4)
C24 C23 H23 120.1(4)
C23 C24 C25 120.0(6)
C23 C24 H24 120.0(4)
C25 C24 H24 120.0(4)
C26 C25 C24 117.1(6)
C26 C25 H25 121.5(4)
C24 C25 H25 121.5(4)
N21 C26 C25 123.5(6)
N21 C26 H26 118.2(3)
C25 C26 H26 118.2(4)
C36 N31 C32 119.1(6)
C36 N31 Cu 120.4(5)
C32 N31 Cu 120.4(4)
N31 C32 C33 120.7(6)
N31 C32 C1 117.5(5)
C33 C32 C1 121.7(6)
C34 C33 C32 119.5(7)
C34 C33 H33 120.3(5)
C32 C33 H33 120.3(4)
C33 C34 C35 119.4(7)
C33 C34 H34 120.3(5)
C35 C34 H34 120.3(4)
C36 C35 C34 118.7(7)
C36 C35 H35 120.6(5)
C34 C35 H35 120.6(4)
N31 C36 C35 122.6(7)
N31 C36 H36 118.7(4)
C35 C36 H36 118.7(5)
N1 C1 C22 111.7(5)
N1 C1 C32 108.0(5)
C22 C1 C32 109.7(5)
N1 C1 C12 108.5(5)
C22 C1 C12 109.4(4)
C32 C1 C12 109.5(4)
C1 N1 H1A 108.1(13)
C1 N1 H1B 107.9(12)
H1A N1 H1B 106.2(16)
S4A O41 Cu 139.9(4)
S4B O41 Cu 127.4(5)
O44A S4A O42A 107.7(10)
O44A S4A O43A 107.9(17)
O42A S4A O43A 107.8(11)
O44A S4A O41 116.2(10)
O42A S4A O41 109.8(6)
O43A S4A O41 107.1(8)
O42B S4B O44B 125.2(17)
O42B S4B O43B 105.2(16)
O44B S4B O43B 103.6(25)
O42B S4B O41 109.4(11)
O44B S4B O41 104.1(27)
O43B S4B O41 108.3(9)

loop_
_geom_bond_atom_site_label_1
_geom_bond_atom_site_label_2
_geom_bond_distance
Cu O41 1.941(5)
Cu N21 2.017(5)
Cu O5 2.018(6)
Cu N31 2.019(5)
Cu N11 2.192(5)
N11 C12 1.317(7)
N11 C16 1.327(8)
C12 C13 1.382(8)
C12 C1 1.569(8)
C13 C14 1.400(9)
C13 H13 0.93
C14 C15 1.354(11)
C14 H14 0.93
C15 C16 1.385(10)
C15 H15 0.93
C16 H16 0.93
N21 C26 1.336(8)
N21 C22 1.340(7)
C22 C23 1.371(8)
C22 C1 1.533(8)
C23 C24 1.372(9)
C23 H23 0.93
C24 C25 1.373(12)
C24 H24 0.93
C25 C26 1.370(10)
C25 H25 0.93
C26 H26 0.93
N31 C36 1.342(8)
N31 C32 1.347(8)
C32 C33 1.397(8)
C32 C1 1.544(7)
C33 C34 1.372(11)
C33 H33 0.93
C34 C35 1.381(15)
C34 H34 0.93
C35 C36 1.372(11)
C35 H35 0.93
C36 H36 0.93
C1 N1 1.462(8)
N1 H1A 0.914(11)
N1 H1B 0.916(10)
O41 S4A 1.477(6)
O41 S4B 1.521(10)
S4A O44A 1.43(3)
S4A O42A 1.448(10)
S4A O43A 1.467(14)
S4B O42B 1.43(2)
S4B O44B 1.43(5)
S4B O43B 1.51(2)
O8A O8B 1.79(4)
